data_2225727
loop_
_publ_author_name
'Gainsford, Graeme J.'
'Mason, Jennifer M.'

_publ_section_title
;
 Ethyl 1-benzyl-4-hydroxy-2-methyl-5-oxopyrrolidine-3-carboxylate
;
_journal_coeditor_code SJ2755
_journal_issue 4
_journal_name_full 'Acta Crystallographica Section E'
_journal_page_first o957
_journal_paper_doi 10.1107/S1600536810010834
_journal_volume 66
_journal_year 2010
_chemical_formula_iupac 'C15 H19 N O4'
_chemical_formula_moiety 'C15 H19 N O4'
_chemical_formula_sum 'C15 H19 N O4'
_chemical_formula_weight 277.31
_chemical_name_systematic
;
Ethyl 1-benzyl-4-hydroxy-2-methyl-5-oxopyrrolidine-3-carboxylate
;
_space_group_IT_number 61
_symmetry_cell_setting orthorhombic
_symmetry_space_group_name_Hall '-P 2ac 2ab'
_symmetry_space_group_name_H-M 'P b c a'
_atom_sites_solution_hydrogens geom
_atom_sites_solution_primary direct
_atom_sites_solution_secondary difmap
_audit_creation_method SHELXL-97
_cell_angle_alpha 90.00
_cell_angle_beta 90.00
_cell_angle_gamma 90.00
_cell_formula_units_Z 8
_cell_length_a 27.746(12)
_cell_length_b 14.035(5)
_cell_length_c 7.357(3)
_cell_measurement_reflns_used 708
_cell_measurement_temperature 93(2)
_cell_measurement_theta_max 17.76
_cell_measurement_theta_min 2.90
_cell_volume 2865(2)
_computing_cell_refinement 'SAINT (Siemens, 1996)'
_computing_data_collection 'SMART (Siemens, 1996)'
_computing_data_reduction
;
SAINT (Siemens, 1996)
;
_computing_molecular_graphics
;
ORTEP in WinGX (Farrugia, 1997) and Mercury (Macrae <i>et al.</i>,
2006)
;
_computing_publication_material
;
SHELXL97 (Sheldrick, 2008) and PLATON (Spek, 2009)
;
_computing_structure_refinement 'SHELXL97 (Sheldrick, 2008)'
_computing_structure_solution 'SHELXS97 (Sheldrick, 2008)'
_diffrn_ambient_temperature 93(2)
_diffrn_detector_area_resol_mean 8.333
_diffrn_measured_fraction_theta_full 0.942
_diffrn_measured_fraction_theta_max 0.942
_diffrn_measurement_device_type
;
Bruker APEXII CCD area-detector diffractometer
;
_diffrn_measurement_method '\f and \w scans'
_diffrn_radiation_monochromator graphite
_diffrn_radiation_source 'fine-focus sealed tube'
_diffrn_radiation_type MoK\a
_diffrn_radiation_wavelength 0.71073
_diffrn_reflns_av_R_equivalents 0.1364
_diffrn_reflns_av_sigmaI/netI 0.4601
_diffrn_reflns_limit_h_max 32
_diffrn_reflns_limit_h_min -32
_diffrn_reflns_limit_k_max 16
_diffrn_reflns_limit_k_min -16
_diffrn_reflns_limit_l_max 7
_diffrn_reflns_limit_l_min -7
_diffrn_reflns_number 9428
_diffrn_reflns_theta_full 25.00
_diffrn_reflns_theta_max 25.00
_diffrn_reflns_theta_min 2.90
_diffrn_standards_decay_% 0
_diffrn_standards_number 0
_exptl_absorpt_coefficient_mu 0.093
_exptl_absorpt_correction_type none
_exptl_crystal_colour colourless
_exptl_crystal_density_diffrn 1.286
_exptl_crystal_density_method 'not measured'
_exptl_crystal_description plate
_exptl_crystal_F_000 1184
_exptl_crystal_size_max 0.45
_exptl_crystal_size_mid 0.14
_exptl_crystal_size_min 0.01
_refine_diff_density_max 0.257
_refine_diff_density_min -0.209
_refine_ls_extinction_method none
_refine_ls_goodness_of_fit_ref 1.104
_refine_ls_hydrogen_treatment mixed
_refine_ls_matrix_type full
_refine_ls_number_parameters 146
_refine_ls_number_reflns 2376
_refine_ls_number_restraints 0
_refine_ls_restrained_S_all 1.104
_refine_ls_R_factor_all 0.2314
_refine_ls_R_factor_gt 0.0493
_refine_ls_shift/su_max_lt 0.001
_refine_ls_shift/su_mean 0.000
_refine_ls_structure_factor_coef Fsqd
_refine_ls_weighting_details
; calc
[exp(7.00(sin\q/\l)^2^)]/[\s^2^(Fo^2^)+(0.0100P)^2^],
where P = 0.33333Fo^2^ + 0.66667Fc^2^
;
_refine_ls_weighting_scheme calc
_refine_ls_wR_factor_gt 0.0776
_refine_ls_wR_factor_ref 0.1384
_reflns_number_gt 531
_reflns_number_total 2376
_reflns_threshold_expression I>2sigma(I)
_cod_data_source_file sj2755.cif
_cod_data_source_block I
_cod_depositor_comments
;
The following automatic conversions were performed:
'_symmetry_cell_setting' value 'Orthorhombic' changed to 'orthorhombic'
according to '/home/saulius/struct/CIF-dictionaries/cif_core.dic'
dictionary named 'cif_core.dic' version 2.4.1 from 2010-06-29.

Automatic conversion script
Id: cif_fix_enum 1527 2010-12-29 10:47:43Z saulius 
;
_cod_original_sg_symbol_H-M ' P b c a'
_cod_database_code 2225727
_cod_database_fobs_code 2225727

loop_
_symmetry_equiv_pos_as_xyz
'x, y, z'
'-x, y+1/2, -z+1/2'
'x+1/2, -y+1/2, -z'
'-x+1/2, -y, z+1/2'
'-x, -y, -z'
'x, -y-1/2, z-1/2'
'-x-1/2, y-1/2, z'
'x-1/2, y, -z-1/2'

loop_
_atom_site_type_symbol
_atom_site_label
_atom_site_fract_x
_atom_site_fract_y
_atom_site_fract_z
_atom_site_U_iso_or_equiv
_atom_site_adp_type
_atom_site_calc_flag
_atom_site_refinement_flags
_atom_site_occupancy
_atom_site_disorder_assembly
_atom_site_disorder_group
O O1 0.58333(18) 0.5432(2) 0.5104(6) 0.0312(13) Uani d . 1 . .
O O2 0.4974(2) 0.5137(3) 0.2899(6) 0.0249(12) Uani d . 1 . .
H H2O 0.470(2) 0.490(4) 0.347(7) 0.030 Uiso d . 1 . .
O O3 0.55079(18) 0.2657(3) -0.0461(7) 0.0352(14) Uani d . 1 . .
O O4 0.48229(16) 0.3345(3) 0.0499(6) 0.0229(11) Uiso d . 1 . .
N N1 0.6190(2) 0.4824(3) 0.2531(7) 0.0215(14) Uani d . 1 . .
C C1 0.6322(3) 0.4387(4) -0.0757(8) 0.036(2) Uani d . 1 . .
H H1A 0.6672 0.4340 -0.0602 0.053 Uiso calc R 1 . .
H H1B 0.6237 0.5038 -0.1119 0.053 Uiso calc R 1 . .
H H1C 0.6218 0.3939 -0.1700 0.053 Uiso calc R 1 . .
C C2 0.6070(2) 0.4141(4) 0.1053(9) 0.0195(16) Uiso d . 1 . .
H H2 0.6166 0.3484 0.1436 0.023 Uiso calc R 1 . .
C C3 0.5537(2) 0.4208(4) 0.0992(9) 0.0234(17) Uiso d . 1 . .
H H3 0.5456 0.4744 0.0151 0.028 Uiso calc R 1 . .
C C4 0.5375(2) 0.4506(4) 0.2884(8) 0.0203(17) Uani d . 1 . .
H H4 0.5295 0.3925 0.3612 0.024 Uiso calc R 1 . .
C C5 0.5818(3) 0.4975(4) 0.3670(9) 0.0216(15) Uiso d . 1 . .
C C6 0.5296(2) 0.3317(4) 0.0232(9) 0.0210(16) Uiso d . 1 . .
C C7 0.4550(2) 0.2497(4) -0.0061(11) 0.0313(19) Uani d . 1 . .
H H7A 0.4625 0.1952 0.0744 0.038 Uiso calc R 1 . .
H H7B 0.4632 0.2319 -0.1326 0.038 Uiso calc R 1 . .
C C8 0.4022(2) 0.2757(4) 0.0083(11) 0.034(2) Uani d . 1 . .
H H8A 0.3950 0.3279 -0.0760 0.051 Uiso calc R 1 . .
H H8B 0.3950 0.2960 0.1329 0.051 Uiso calc R 1 . .
H H8C 0.3825 0.2202 -0.0225 0.051 Uiso calc R 1 . .
C C9 0.6675(2) 0.5142(4) 0.2908(9) 0.0278(19) Uani d . 1 . .
H H9A 0.6664 0.5596 0.3938 0.033 Uiso calc R 1 . .
H H9B 0.6797 0.5493 0.1835 0.033 Uiso calc R 1 . .
C C10 0.7025(2) 0.4361(4) 0.3362(9) 0.0204(16) Uiso d . 1 . .
C C11 0.7490(3) 0.4379(4) 0.2743(9) 0.0260(16) Uiso d . 1 . .
H H11 0.7583 0.4889 0.1969 0.031 Uiso calc R 1 . .
C C12 0.7833(3) 0.3696(4) 0.3179(8) 0.0238(17) Uiso d . 1 . .
H H12 0.8155 0.3733 0.2747 0.029 Uiso calc R 1 . .
C C13 0.7674(3) 0.2941(4) 0.4305(10) 0.033(2) Uani d . 1 . .
H H13 0.7897 0.2458 0.4641 0.039 Uiso calc R 1 . .
C C14 0.7214(3) 0.2886(4) 0.4920(11) 0.031(2) Uani d . 1 . .
H H14 0.7116 0.2362 0.5647 0.037 Uiso calc R 1 . .
C C15 0.6886(3) 0.3600(4) 0.4480(8) 0.0318(19) Uani d . 1 . .
H H15 0.6566 0.3572 0.4941 0.038 Uiso calc R 1 . .

loop_
_atom_site_aniso_label
_atom_site_aniso_U_11
_atom_site_aniso_U_22
_atom_site_aniso_U_33
_atom_site_aniso_U_12
_atom_site_aniso_U_13
_atom_site_aniso_U_23
O1 0.057(4) 0.0099(18) 0.026(3) 0.003(2) -0.001(3) -0.002(2)
O2 0.042(3) 0.0100(19) 0.023(3) 0.002(2) 0.006(3) 0.0030(19)
O3 0.044(3) 0.012(2) 0.050(3) 0.002(2) 0.006(3) -0.012(2)
N1 0.033(4) 0.014(2) 0.017(3) -0.002(2) 0.002(3) -0.006(2)
C1 0.049(6) 0.026(3) 0.032(4) -0.005(4) -0.003(5) 0.001(4)
C4 0.032(5) 0.014(3) 0.014(4) 0.000(3) 0.002(4) 0.002(3)
C7 0.039(5) 0.010(2) 0.046(5) -0.001(3) -0.007(5) 0.009(3)
C8 0.041(5) 0.016(3) 0.046(5) -0.006(3) -0.002(5) -0.004(4)
C9 0.035(5) 0.013(3) 0.035(5) -0.006(3) 0.001(4) -0.004(3)
C13 0.044(5) 0.014(3) 0.039(5) 0.006(3) -0.005(5) -0.010(3)
C14 0.036(5) 0.021(3) 0.036(5) -0.003(3) -0.001(5) 0.012(4)
C15 0.047(5) 0.021(3) 0.028(4) -0.012(3) 0.000(5) -0.008(3)

loop_
_atom_type_symbol
_atom_type_description
_atom_type_scat_dispersion_real
_atom_type_scat_dispersion_imag
_atom_type_scat_source
C C 0.0033 0.0016 'International Tables Vol C Tables 4.2.6.8 and 6.1.1.4'
H H 0.0000 0.0000 'International Tables Vol C Tables 4.2.6.8 and 6.1.1.4'
N N 0.0061 0.0033 'International Tables Vol C Tables 4.2.6.8 and 6.1.1.4'
O O 0.0106 0.0060 'International Tables Vol C Tables 4.2.6.8 and 6.1.1.4'

loop_
_geom_angle_atom_site_label_1
_geom_angle_atom_site_label_2
_geom_angle_atom_site_label_3
_geom_angle_site_symmetry_1
_geom_angle_site_symmetry_3
_geom_angle
_geom_angle_publ_flag
C4 O2 H2O . . 115(4) ?
C6 O4 C7 . . 116.4(5) ?
C5 N1 C9 . . 123.1(6) ?
C5 N1 C2 . . 112.6(5) ?
C9 N1 C2 . . 123.3(5) ?
C2 C1 H1A . . 109.5 ?
C2 C1 H1B . . 109.5 ?
H1A C1 H1B . . 109.5 ?
C2 C1 H1C . . 109.5 ?
H1A C1 H1C . . 109.5 ?
H1B C1 H1C . . 109.5 ?
O1 C5 N1 . . 126.0(7) ?
O1 C5 C4 . . 125.5(7) ?
N1 C5 C4 . . 108.6(5) ?
O2 C4 C5 . . 111.3(5) ?
O2 C4 C3 . . 114.2(5) ?
C5 C4 C3 . . 103.2(6) ?
O2 C4 H4 . . 109.3 ?
C5 C4 H4 . . 109.3 ?
C3 C4 H4 . . 109.3 ?
C2 C3 C4 . . 106.5(6) ?
C2 C3 C6 . . 113.4(5) ?
C4 C3 C6 . . 115.6(6) ?
C2 C3 H3 . . 106.9 ?
C4 C3 H3 . . 106.9 ?
C6 C3 H3 . . 106.9 ?
C3 C2 N1 . . 101.8(5) ?
C3 C2 C1 . . 114.3(6) ?
N1 C2 C1 . . 112.6(5) ?
C3 C2 H2 . . 109.3 ?
N1 C2 H2 . . 109.3 ?
C1 C2 H2 . . 109.3 ?
O3 C6 O4 . . 124.4(6) ?
O3 C6 C3 . . 124.7(6) ?
O4 C6 C3 . . 110.8(5) ?
O4 C7 C8 . . 106.5(5) ?
O4 C7 H7A . . 110.4 ?
C8 C7 H7A . . 110.4 ?
O4 C7 H7B . . 110.4 ?
C8 C7 H7B . . 110.4 ?
H7A C7 H7B . . 108.6 ?
C7 C8 H8A . . 109.5 ?
C7 C8 H8B . . 109.5 ?
H8A C8 H8B . . 109.5 ?
C7 C8 H8C . . 109.5 ?
H8A C8 H8C . . 109.5 ?
H8B C8 H8C . . 109.5 ?
N1 C9 C10 . . 114.8(5) ?
N1 C9 H9A . . 108.6 ?
C10 C9 H9A . . 108.6 ?
N1 C9 H9B . . 108.6 ?
C10 C9 H9B . . 108.6 ?
H9A C9 H9B . . 107.5 ?
C11 C10 C15 . . 118.0(6) ?
C11 C10 C9 . . 121.5(6) ?
C15 C10 C9 . . 120.5(7) ?
C10 C11 C12 . . 123.8(6) ?
C10 C11 H11 . . 118.1 ?
C12 C11 H11 . . 118.1 ?
C11 C12 C13 . . 116.1(7) ?
C11 C12 H12 . . 122.0 ?
C13 C12 H12 . . 122.0 ?
C14 C13 C12 . . 122.0(7) ?
C14 C13 H13 . . 119.0 ?
C12 C13 H13 . . 119.0 ?
C13 C14 C15 . . 119.8(7) ?
C13 C14 H14 . . 120.1 ?
C15 C14 H14 . . 120.1 ?
C14 C15 C10 . . 120.3(7) ?
C14 C15 H15 . . 119.9 ?
C10 C15 H15 . . 119.9 ?

loop_
_geom_bond_atom_site_label_1
_geom_bond_atom_site_label_2
_geom_bond_site_symmetry_2
_geom_bond_distance
_geom_bond_publ_flag
O1 C5 . 1.236(7) ?
O2 C4 . 1.421(7) ?
O2 H2O . 0.94(6) ?
O3 C6 . 1.211(7) ?
O4 C6 . 1.328(7) ?
O4 C7 . 1.471(6) ?
N1 C5 . 1.346(8) ?
N1 C9 . 1.442(8) ?
N1 C2 . 1.488(7) ?
C1 C2 . 1.543(8) ?
C1 H1A . 0.9800 ?
C1 H1B . 0.9800 ?
C1 H1C . 0.9800 ?
C5 C4 . 1.511(8) ?
C4 C3 . 1.522(8) ?
C4 H4 . 1.0000 ?
C3 C2 . 1.484(9) ?
C3 C6 . 1.523(8) ?
C3 H3 . 1.0000 ?
C2 H2 . 1.0000 ?
C7 C8 . 1.512(8) ?
C7 H7A . 0.9900 ?
C7 H7B . 0.9900 ?
C8 H8A . 0.9800 ?
C8 H8B . 0.9800 ?
C8 H8C . 0.9800 ?
C9 C10 . 1.504(8) ?
C9 H9A . 0.9900 ?
C9 H9B . 0.9900 ?
C10 C11 . 1.367(9) ?
C10 C15 . 1.402(8) ?
C11 C12 . 1.389(8) ?
C11 H11 . 0.9500 ?
C12 C13 . 1.414(8) ?
C12 H12 . 0.9500 ?
C13 C14 . 1.357(9) ?
C13 H13 . 0.9500 ?
C14 C15 . 1.392(9) ?
C14 H14 . 0.9500 ?
C15 H15 . 0.9500 ?

loop_
_geom_hbond_atom_site_label_D
_geom_hbond_atom_site_label_H
_geom_hbond_atom_site_label_A
_geom_hbond_site_symmetry_A
_geom_hbond_distance_DH
_geom_hbond_distance_HA
_geom_hbond_distance_DA
_geom_hbond_angle_DHA
O2 H2O O1 5_666 0.93(5) 1.87(5) 2.795(7) 171(4)
C7 H7B O4 6_565 0.99 2.57 3.555(9) 173
C4 H4 O3 6_566 1.0 2.40 3.292(7) 149
C14 H14 Cg1 6_565 0.95 2.81 3.612(8) 142

loop_
_geom_torsion_atom_site_label_1
_geom_torsion_atom_site_label_2
_geom_torsion_atom_site_label_3
_geom_torsion_atom_site_label_4
_geom_torsion_site_symmetry_1
_geom_torsion_site_symmetry_2
_geom_torsion_site_symmetry_3
_geom_torsion_site_symmetry_4
_geom_torsion
_geom_torsion_publ_flag
C9 N1 C5 O1 . . . . 3.8(10) ?
C2 N1 C5 O1 . . . . 172.5(6) ?
C9 N1 C5 C4 . . . . -177.3(5) ?
C2 N1 C5 C4 . . . . -8.6(7) ?
O1 C5 C4 O2 . . . . 47.3(8) ?
N1 C5 C4 O2 . . . . -131.6(5) ?
O1 C5 C4 C3 . . . . 170.2(6) ?
N1 C5 C4 C3 . . . . -8.7(6) ?
O2 C4 C3 C2 . . . . 143.4(5) ?
C5 C4 C3 C2 . . . . 22.5(6) ?
O2 C4 C3 C6 . . . . -89.6(7) ?
C5 C4 C3 C6 . . . . 149.5(5) ?
C4 C3 C2 N1 . . . . -26.7(6) ?
C6 C3 C2 N1 . . . . -155.0(5) ?
C4 C3 C2 C1 . . . . -148.5(5) ?
C6 C3 C2 C1 . . . . 83.3(7) ?
C5 N1 C2 C3 . . . . 22.5(7) ?
C9 N1 C2 C3 . . . . -168.9(6) ?
C5 N1 C2 C1 . . . . 145.4(5) ?
C9 N1 C2 C1 . . . . -46.0(8) ?
C7 O4 C6 O3 . . . . 1.4(10) ?
C7 O4 C6 C3 . . . . -176.0(5) ?
C2 C3 C6 O3 . . . . -8.4(10) ?
C4 C3 C6 O3 . . . . -131.8(7) ?
C2 C3 C6 O4 . . . . 169.1(6) ?
C4 C3 C6 O4 . . . . 45.7(8) ?
C6 O4 C7 C8 . . . . -170.9(6) ?
C5 N1 C9 C10 . . . . 108.7(6) ?
C2 N1 C9 C10 . . . . -58.8(8) ?
N1 C9 C10 C11 . . . . 140.9(6) ?
N1 C9 C10 C15 . . . . -40.8(9) ?
C15 C10 C11 C12 . . . . -1.0(10) ?
C9 C10 C11 C12 . . . . 177.4(6) ?
C10 C11 C12 C13 . . . . 1.2(10) ?
C11 C12 C13 C14 . . . . 0.2(10) ?
C12 C13 C14 C15 . . . . -1.7(11) ?
C13 C14 C15 C10 . . . . 1.9(11) ?
C11 C10 C15 C14 . . . . -0.6(9) ?
C9 C10 C15 C14 . . . . -179.0(6) ?
